data_1502900
loop_
_publ_author_name
'Jones, Amanda L.'
'Snyder, John K.'

_publ_section_title
;
 Synthesis of unique scaffolds via Diels-Alder cycloadditions of
 tetrasubstituted cyclohexadienes.
;
_journal_issue 7
_journal_name_full 'Organic letters'
_journal_page_first 1592
_journal_page_last 1595
_journal_paper_doi 10.1021/ol100318f
_journal_volume 12
_journal_year 2010
_chemical_formula_moiety 'C28 H30 N4 O6 S'
_chemical_formula_sum 'C28 H30 N4 O6 S'
_chemical_formula_weight 550.62
_chemical_name_systematic
; 
 ? 
;
_space_group_IT_number 15
_symmetry_cell_setting monoclinic
_symmetry_space_group_name_Hall '-C 2yc'
_symmetry_space_group_name_H-M 'C 1 2/c 1'
_atom_sites_solution_hydrogens mixed
_atom_sites_solution_primary direct
_atom_sites_solution_secondary difmap
_audit_creation_method SHELXL-97
_cell_angle_alpha 90.00
_cell_angle_beta 123.663(5)
_cell_angle_gamma 90.00
_cell_formula_units_Z 8
_cell_length_a 29.196(10)
_cell_length_b 11.506(4)
_cell_length_c 19.556(7)
_cell_measurement_reflns_used 9295
_cell_measurement_temperature 173(2)
_cell_measurement_theta_max 27.96
_cell_measurement_theta_min 2.56
_cell_volume 5468(3)
_computing_cell_refinement 'Bruker SAINT+'
_computing_data_collection 'Bruker APEX2'
_computing_data_reduction 'Bruker SAINT+'
_computing_molecular_graphics 'Bruker SHELXTL'
_computing_publication_material 'Bruker SHELXTL'
_computing_structure_refinement 'SHELXL-97 (Sheldrick, 1997)'
_computing_structure_solution 'SHELXS-97 (Sheldrick, 1990)'
_diffrn_ambient_temperature 173(2)
_diffrn_measured_fraction_theta_full 0.999
_diffrn_measured_fraction_theta_max 0.999
_diffrn_measurement_device_type 'Bruker X8 APEX II diffractometer'
_diffrn_measurement_method 'phi and omega scans'
_diffrn_radiation_monochromator graphite
_diffrn_radiation_source 'fine-focus sealed tube'
_diffrn_radiation_type MoK\a
_diffrn_radiation_wavelength 0.71073
_diffrn_reflns_av_R_equivalents 0.0339
_diffrn_reflns_av_sigmaI/netI 0.0279
_diffrn_reflns_limit_h_max 36
_diffrn_reflns_limit_h_min -36
_diffrn_reflns_limit_k_max 14
_diffrn_reflns_limit_k_min -14
_diffrn_reflns_limit_l_max 24
_diffrn_reflns_limit_l_min -24
_diffrn_reflns_number 26320
_diffrn_reflns_theta_full 26.37
_diffrn_reflns_theta_max 26.37
_diffrn_reflns_theta_min 1.68
_diffrn_standards_number 0
_exptl_absorpt_coefficient_mu 0.168
_exptl_absorpt_correction_T_max 0.9593
_exptl_absorpt_correction_T_min 0.9284
_exptl_absorpt_correction_type multi-scan
_exptl_absorpt_process_details SADABS
_exptl_crystal_colour colourless
_exptl_crystal_density_diffrn 1.338
_exptl_crystal_density_method 'not measured'
_exptl_crystal_description block
_exptl_crystal_F_000 2320
_exptl_crystal_size_max 0.45
_exptl_crystal_size_mid 0.35
_exptl_crystal_size_min 0.25
_refine_diff_density_max 0.298
_refine_diff_density_min -0.293
_refine_diff_density_rms 0.049
_refine_ls_extinction_method none
_refine_ls_goodness_of_fit_ref 1.064
_refine_ls_hydrogen_treatment mixed
_refine_ls_matrix_type full
_refine_ls_number_parameters 461
_refine_ls_number_reflns 5597
_refine_ls_number_restraints 0
_refine_ls_restrained_S_all 1.064
_refine_ls_R_factor_all 0.0666
_refine_ls_R_factor_gt 0.0408
_refine_ls_shift/su_max 0.009
_refine_ls_shift/su_mean 0.000
_refine_ls_structure_factor_coef Fsqd
_refine_ls_weighting_details 'calc w=1/[\s^2^(Fo^2^)+(0.0567P)^2^+6.6680P] where P=(Fo^2^+2Fc^2^)/3'
_refine_ls_weighting_scheme calc
_refine_ls_wR_factor_gt 0.1031
_refine_ls_wR_factor_ref 0.1262
_reflns_number_gt 4130
_reflns_number_total 5597
_reflns_threshold_expression >2sigma(I)
_cod_data_source_file ol100318f_si_003.cif
_cod_data_source_block porco129
_cod_depositor_comments
;
The following automatic conversions were performed:

'_symmetry_cell_setting' value 'Monoclinic' changed to 'monoclinic'
according to /home/saulius/struct/CIF-dictionaries/cif_core.dic
dictionary named 'cif_core.dic' version 2.4.2 from 2011-04-26.

Automatic conversion script
Id: cif_fix_values 1715 2011-07-08 13:25:40Z adriana 
;
_cod_original_sg_symbol_H-M C2/c
_cod_database_code 1502900

loop_
_symmetry_equiv_pos_as_xyz
'x, y, z'
'-x, y, -z+1/2'
'x+1/2, y+1/2, z'
'-x+1/2, y+1/2, -z+1/2'
'-x, -y, -z'
'x, -y, z-1/2'
'-x+1/2, -y+1/2, -z'
'x+1/2, -y+1/2, z-1/2'

loop_
_atom_site_label
_atom_site_type_symbol
_atom_site_fract_x
_atom_site_fract_y
_atom_site_fract_z
_atom_site_U_iso_or_equiv
_atom_site_adp_type
_atom_site_occupancy
_atom_site_symmetry_multiplicity
_atom_site_calc_flag
_atom_site_refinement_flags
S1 S 0.079874(15) 0.54434(4) 0.21678(2) 0.03643(11) Uani 1 1 d .
O1 O 0.03325(5) 0.84553(13) 0.39173(8) 0.0507(4) Uani 1 1 d .
O2 O 0.00610(5) 0.82681(12) 0.47771(8) 0.0462(3) Uani 1 1 d .
O3 O 0.19706(5) 0.35527(11) 0.57414(9) 0.0497(4) Uani 1 1 d .
O4 O 0.26309(5) 0.72203(11) 0.59380(8) 0.0455(3) Uani 1 1 d .
O5 O 0.04538(5) 0.44428(13) 0.18017(7) 0.0491(4) Uani 1 1 d .
O6 O 0.06921(5) 0.64763(13) 0.16912(7) 0.0516(4) Uani 1 1 d .
N1 N 0.07679(5) 0.58064(13) 0.29366(8) 0.0334(3) Uani 1 1 d .
N2 N 0.17893(5) 0.65266(12) 0.56583(7) 0.0292(3) Uani 1 1 d .
N3 N 0.15988(5) 0.53707(12) 0.56448(7) 0.0289(3) Uani 1 1 d .
N4 N 0.24472(5) 0.52643(12) 0.59399(8) 0.0336(3) Uani 1 1 d .
C1 C 0.09046(6) 0.73791(14) 0.52018(9) 0.0295(4) Uani 1 1 d .
C2 C 0.07039(6) 0.61251(15) 0.51992(9) 0.0306(4) Uani 1 1 d .
H2B H 0.0311(6) 0.6038(14) 0.4782(9) 0.024(4) Uiso 1 1 d .
H2A H 0.0771(6) 0.5950(15) 0.5734(10) 0.032(5) Uiso 1 1 d .
C3 C 0.09927(6) 0.52108(14) 0.49959(9) 0.0266(3) Uani 1 1 d .
C4 C 0.09306(6) 0.55574(14) 0.42107(9) 0.0269(3) Uani 1 1 d .
C5 C 0.07543(6) 0.48802(15) 0.34551(9) 0.0311(4) Uani 1 1 d .
H5B H 0.1030(6) 0.4204(14) 0.3578(9) 0.023(4) Uiso 1 1 d .
H5A H 0.0387(6) 0.4581(14) 0.3179(9) 0.028(4) Uiso 1 1 d .
C6 C 0.10511(7) 0.68816(16) 0.34124(9) 0.0341(4) Uani 1 1 d .
H6B H 0.1404(7) 0.7002(16) 0.3473(10) 0.034(5) Uiso 1 1 d .
H6A H 0.0825(7) 0.7590(17) 0.3134(11) 0.045(5) Uiso 1 1 d .
C7 C 0.11032(6) 0.66174(14) 0.42021(9) 0.0282(3) Uani 1 1 d .
C8 C 0.13473(6) 0.73071(14) 0.49827(9) 0.0288(4) Uani 1 1 d .
C9 C 0.11443(7) 0.79525(17) 0.60438(10) 0.0383(4) Uani 1 1 d .
H9C H 0.1486(7) 0.7547(17) 0.6455(11) 0.040(5) Uiso 1 1 d .
H9B H 0.1235(7) 0.8797(18) 0.6019(11) 0.047(6) Uiso 1 1 d .
H9A H 0.0897(8) 0.7894(19) 0.6202(12) 0.056(6) Uiso 1 1 d .
C10 C 0.07962(6) 0.39952(15) 0.50113(10) 0.0329(4) Uani 1 1 d .
H10C H 0.0961(7) 0.3423(16) 0.4838(10) 0.038(5) Uiso 1 1 d .
H10B H 0.0878(7) 0.3773(16) 0.5523(11) 0.038(5) Uiso 1 1 d .
H10A H 0.0390(7) 0.3979(16) 0.4613(10) 0.035(5) Uiso 1 1 d .
C11 C 0.15996(7) 0.84643(15) 0.49899(11) 0.0366(4) Uani 1 1 d .
H11C H 0.1804(7) 0.8773(18) 0.5524(11) 0.046(6) Uiso 1 1 d .
H11B H 0.1855(8) 0.8342(18) 0.4820(11) 0.047(6) Uiso 1 1 d .
H11A H 0.1288(8) 0.8970(19) 0.4596(12) 0.054(6) Uiso 1 1 d .
C12 C 0.04116(6) 0.80946(15) 0.45458(10) 0.0353(4) Uani 1 1 d .
C13 C -0.04333(8) 0.8912(2) 0.42104(16) 0.0617(7) Uani 1 1 d .
H13C H -0.0647(9) 0.848(2) 0.3695(15) 0.078(8) Uiso 1 1 d .
H13B H -0.0620(12) 0.900(3) 0.4513(18) 0.109(11) Uiso 1 1 d .
H13A H -0.0321(10) 0.969(2) 0.4097(15) 0.079(8) Uiso 1 1 d .
C14 C 0.23213(6) 0.64458(15) 0.58393(9) 0.0329(4) Uani 1 1 d .
C15 C 0.19936(6) 0.46021(15) 0.57552(10) 0.0341(4) Uani 1 1 d .
C16 C 0.29619(6) 0.47843(16) 0.61310(10) 0.0368(4) Uani 1 1 d .
C17 C 0.34530(7) 0.5178(2) 0.68101(12) 0.0471(5) Uani 1 1 d .
H17 H 0.3453(7) 0.5793(18) 0.7178(12) 0.048(6) Uiso 1 1 d .
C18 C 0.39467(8) 0.4719(2) 0.69791(14) 0.0605(7) Uani 1 1 d .
H18 H 0.4294(9) 0.499(2) 0.7451(14) 0.072(7) Uiso 1 1 d .
C19 C 0.39422(8) 0.3866(2) 0.64834(15) 0.0618(6) Uani 1 1 d .
H19 H 0.4310(10) 0.352(2) 0.6618(15) 0.082(8) Uiso 1 1 d .
C20 C 0.34518(8) 0.34802(19) 0.58074(15) 0.0580(5) Uani 1 1 d .
H20 H 0.3449(9) 0.287(2) 0.5426(14) 0.080(8) Uiso 1 1 d .
C21 C 0.29550(7) 0.39449(17) 0.56215(12) 0.0461(5) Uani 1 1 d .
H21 H 0.2615(8) 0.3705(19) 0.5164(12) 0.052(6) Uiso 1 1 d .
C22 C 0.14777(6) 0.50099(16) 0.25434(9) 0.0321(4) Uani 1 1 d .
C23 C 0.16466(7) 0.38923(16) 0.28555(11) 0.0376(4) Uani 1 1 d .
H23 H 0.1387(7) 0.3360(17) 0.2847(11) 0.043(5) Uiso 1 1 d .
C24 C 0.21795(7) 0.35512(17) 0.31508(11) 0.0410(4) Uani 1 1 d .
H24 H 0.2304(8) 0.282(2) 0.3371(12) 0.059(6) Uiso 1 1 d .
C25 C 0.25459(6) 0.42940(16) 0.31264(10) 0.0367(4) Uani 1 1 d .
C26 C 0.23673(7) 0.53975(17) 0.28068(10) 0.0380(4) Uani 1 1 d .
H26 H 0.2607(8) 0.5915(18) 0.2773(11) 0.046(6) Uiso 1 1 d .
C27 C 0.18366(7) 0.57638(16) 0.25203(10) 0.0366(4) Uani 1 1 d .
H27 H 0.1718(8) 0.6556(19) 0.2302(11) 0.050(6) Uiso 1 1 d .
C28 C 0.31244(7) 0.3903(2) 0.34489(14) 0.0558(6) Uani 1 1 d .
H28A H 0.3268 0.4347 0.3179 0.084 Uiso 1 1 calc R
H28B H 0.3123 0.3073 0.3334 0.084 Uiso 1 1 calc R
H28C H 0.3359 0.4034 0.4043 0.084 Uiso 1 1 calc R

loop_
_atom_site_aniso_label
_atom_site_aniso_U_11
_atom_site_aniso_U_22
_atom_site_aniso_U_33
_atom_site_aniso_U_23
_atom_site_aniso_U_13
_atom_site_aniso_U_12
S1 0.02764(16) 0.0583(3) 0.02253(15) 0.00164(17) 0.01340(13) 0.00783(18)
O1 0.0443(6) 0.0588(8) 0.0463(6) 0.0200(6) 0.0233(5) 0.0148(6)
O2 0.0331(5) 0.0546(8) 0.0491(6) 0.0001(6) 0.0217(5) 0.0130(6)
O3 0.0380(6) 0.0330(7) 0.0730(8) 0.0101(6) 0.0276(6) 0.0066(5)
O4 0.0317(5) 0.0394(7) 0.0645(7) -0.0067(6) 0.0260(5) -0.0042(5)
O5 0.0307(5) 0.0782(10) 0.0337(5) -0.0185(6) 0.0150(4) -0.0083(6)
O6 0.0482(6) 0.0761(9) 0.0360(5) 0.0228(6) 0.0268(5) 0.0269(6)
N1 0.0331(6) 0.0428(8) 0.0254(5) 0.0009(5) 0.0169(5) 0.0028(6)
N2 0.0250(5) 0.0309(7) 0.0291(6) 0.0000(5) 0.0134(4) 0.0002(5)
N3 0.0247(5) 0.0318(7) 0.0268(5) 0.0048(5) 0.0121(4) 0.0029(5)
N4 0.0250(5) 0.0357(7) 0.0379(6) 0.0021(6) 0.0160(5) 0.0041(6)
C1 0.0268(6) 0.0342(8) 0.0286(6) 0.0020(6) 0.0160(5) 0.0041(6)
C2 0.0287(6) 0.0367(9) 0.0291(7) 0.0020(6) 0.0177(5) 0.0029(6)
C3 0.0224(6) 0.0323(8) 0.0236(6) 0.0027(6) 0.0119(5) 0.0022(6)
C4 0.0216(6) 0.0329(8) 0.0255(6) 0.0008(6) 0.0127(5) 0.0024(6)
C5 0.0305(6) 0.0387(9) 0.0258(6) -0.0021(6) 0.0165(5) -0.0027(7)
C6 0.0357(7) 0.0382(9) 0.0312(7) 0.0048(6) 0.0203(6) 0.0033(7)
C7 0.0254(6) 0.0333(8) 0.0265(6) 0.0036(6) 0.0148(5) 0.0047(6)
C8 0.0273(6) 0.0315(8) 0.0269(6) 0.0026(6) 0.0144(5) 0.0041(6)
C9 0.0360(7) 0.0460(10) 0.0339(7) -0.0060(7) 0.0200(6) 0.0023(8)
C10 0.0331(7) 0.0341(9) 0.0323(7) 0.0036(6) 0.0186(6) 0.0000(7)
C11 0.0362(7) 0.0318(9) 0.0421(8) -0.0008(7) 0.0219(6) -0.0009(7)
C12 0.0313(7) 0.0326(9) 0.0382(8) -0.0009(7) 0.0169(6) 0.0026(7)
C13 0.0351(9) 0.0604(14) 0.0718(13) -0.0022(11) 0.0185(9) 0.0191(10)
C14 0.0281(7) 0.0374(9) 0.0309(7) -0.0029(6) 0.0149(6) 0.0020(7)
C15 0.0284(7) 0.0365(9) 0.0331(7) 0.0054(7) 0.0144(6) 0.0048(7)
C16 0.0309(7) 0.0392(9) 0.0423(8) 0.0077(7) 0.0216(6) 0.0076(7)
C17 0.0331(8) 0.0645(13) 0.0396(9) 0.0044(9) 0.0175(7) 0.0096(9)
C18 0.0316(8) 0.0836(16) 0.0553(11) 0.0126(11) 0.0172(8) 0.0138(10)
C19 0.0457(9) 0.0644(14) 0.0861(13) 0.0194(11) 0.0433(9) 0.0212(10)
C20 0.0637(9) 0.0419(11) 0.0889(12) 0.0030(10) 0.0552(9) 0.0102(9)
C21 0.0437(8) 0.0398(10) 0.0606(10) -0.0016(8) 0.0325(7) 0.0017(8)
C22 0.0298(6) 0.0421(9) 0.0263(6) -0.0010(6) 0.0167(5) 0.0029(7)
C23 0.0345(7) 0.0377(9) 0.0450(8) -0.0002(7) 0.0248(6) -0.0006(7)
C24 0.0398(8) 0.0346(9) 0.0526(9) 0.0027(7) 0.0281(7) 0.0043(7)
C25 0.0313(7) 0.0409(10) 0.0385(8) -0.0046(7) 0.0196(6) 0.0019(7)
C26 0.0332(7) 0.0419(10) 0.0408(8) 0.0009(7) 0.0218(6) -0.0026(7)
C27 0.0362(7) 0.0396(9) 0.0336(7) 0.0054(7) 0.0191(6) 0.0043(7)
C28 0.0406(8) 0.0521(12) 0.0800(12) 0.0032(10) 0.0368(8) 0.0074(9)

loop_
_atom_type_symbol
_atom_type_description
_atom_type_scat_dispersion_real
_atom_type_scat_dispersion_imag
_atom_type_scat_source
C C 0.0033 0.0016 'International Tables Vol C Tables 4.2.6.8 and 6.1.1.4'
H H 0.0000 0.0000 'International Tables Vol C Tables 4.2.6.8 and 6.1.1.4'
N N 0.0061 0.0033 'International Tables Vol C Tables 4.2.6.8 and 6.1.1.4'
O O 0.0106 0.0060 'International Tables Vol C Tables 4.2.6.8 and 6.1.1.4'
S S 0.1246 0.1234 'International Tables Vol C Tables 4.2.6.8 and 6.1.1.4'

loop_
_geom_angle_atom_site_label_1
_geom_angle_atom_site_label_2
_geom_angle_atom_site_label_3
_geom_angle
O5 S1 O6 120.13(8)
O5 S1 N1 106.70(8)
O6 S1 N1 106.71(8)
O5 S1 C22 107.32(9)
O6 S1 C22 107.12(8)
N1 S1 C22 108.44(7)
C12 O2 C13 116.20(17)
C5 N1 C6 112.59(12)
C5 N1 S1 119.17(12)
C6 N1 S1 119.92(12)
C14 N2 N3 108.00(12)
C14 N2 C8 123.27(14)
N3 N2 C8 113.33(11)
C15 N3 N2 108.12(13)
C15 N3 C3 122.96(13)
N2 N3 C3 112.91(11)
C15 N4 C14 111.05(13)
C15 N4 C16 124.25(15)
C14 N4 C16 124.44(14)
C12 C1 C9 108.98(14)
C12 C1 C2 108.54(12)
C9 C1 C2 110.40(14)
C12 C1 C8 109.42(14)
C9 C1 C8 111.09(13)
C2 C1 C8 108.36(13)
C3 C2 C1 112.15(14)
C4 C3 N3 104.38(12)
C4 C3 C10 115.68(13)
N3 C3 C10 112.01(12)
C4 C3 C2 108.19(13)
N3 C3 C2 104.78(12)
C10 C3 C2 111.04(14)
C7 C4 C5 113.25(15)
C7 C4 C3 115.34(14)
C5 C4 C3 131.14(15)
N1 C5 C4 100.17(13)
N1 C6 C7 100.33(14)
C4 C7 C6 112.25(14)
C4 C7 C8 116.29(14)
C6 C7 C8 131.31(15)
C7 C8 C11 115.26(14)
C7 C8 N2 105.43(13)
C11 C8 N2 109.58(12)
C7 C8 C1 107.80(12)
C11 C8 C1 114.76(14)
N2 C8 C1 102.90(12)
O1 C12 O2 123.15(15)
O1 C12 C1 127.26(17)
O2 C12 C1 109.59(15)
O4 C14 N2 128.54(16)
O4 C14 N4 125.63(15)
N2 C14 N4 105.72(14)
O3 C15 N3 127.52(16)
O3 C15 N4 125.89(16)
N3 C15 N4 106.48(15)
C21 C16 C17 120.98(17)
C21 C16 N4 119.01(14)
C17 C16 N4 120.01(17)
C16 C17 C18 119.3(2)
C19 C18 C17 119.97(19)
C18 C19 C20 120.4(2)
C19 C20 C21 120.4(2)
C16 C21 C20 118.97(18)
C27 C22 C23 120.27(15)
C27 C22 S1 120.51(14)
C23 C22 S1 119.21(13)
C24 C23 C22 119.26(17)
C23 C24 C25 121.34(17)
C26 C25 C24 118.37(16)
C26 C25 C28 121.17(17)
C24 C25 C28 120.46(17)
C25 C26 C27 121.18(17)
C22 C27 C26 119.57(17)

loop_
_geom_bond_atom_site_label_1
_geom_bond_atom_site_label_2
_geom_bond_distance
S1 O5 1.4328(15)
S1 O6 1.4340(15)
S1 N1 1.6103(15)
S1 C22 1.7616(17)
O1 C12 1.192(2)
O2 C12 1.344(2)
O2 C13 1.445(2)
O3 C15 1.209(2)
O4 C14 1.206(2)
N1 C5 1.487(2)
N1 C6 1.492(2)
N2 C14 1.392(2)
N2 N3 1.4361(19)
N2 C8 1.5255(19)
N3 C15 1.372(2)
N3 C3 1.5119(18)
N4 C15 1.391(2)
N4 C14 1.393(2)
N4 C16 1.442(2)
C1 C12 1.532(2)
C1 C9 1.536(2)
C1 C2 1.556(2)
C1 C8 1.573(2)
C2 C3 1.532(2)
C3 C4 1.497(2)
C3 C10 1.518(2)
C4 C7 1.323(2)
C4 C5 1.487(2)
C6 C7 1.497(2)
C7 C8 1.504(2)
C8 C11 1.518(2)
C16 C21 1.380(3)
C16 C17 1.383(2)
C17 C18 1.391(3)
C18 C19 1.375(4)
C19 C20 1.377(3)
C20 C21 1.392(3)
C22 C27 1.380(3)
C22 C23 1.391(3)
C23 C24 1.383(2)
C24 C25 1.390(3)
C25 C26 1.383(3)
C25 C28 1.507(2)
C26 C27 1.389(2)
